data_4069371
loop_
_publ_author_name
'Jia, Wei-Guo'
'Han, Ying-Feng'
'Lin, Yue-Jian'
'Weng, Lin-Hong'
'Jin, Guo-Xin'

_publ_section_title
;
 Stepwise Formation of Half-Sandwich Iridium-Based Rectangles Containing
 2,5-Diarylamino-1,4-benzoquinone Derivatives Linkers
;
_journal_issue 12
_journal_name_full Organometallics
_journal_page_first 3459
_journal_paper_doi 10.1021/om900160t
_journal_volume 28
_journal_year 2009
_chemical_formula_sum 'C100 H92 Cl8 F12 Ir4 N8 O16 S4'
_chemical_formula_weight 3070.46
_chemical_name_systematic
; 
 ? 
;
_space_group_IT_number 61
_symmetry_cell_setting orthorhombic
_symmetry_space_group_name_Hall '-P 2ac 2ab'
_symmetry_space_group_name_H-M 'P b c a'
_atom_sites_solution_hydrogens geom
_atom_sites_solution_primary direct
_atom_sites_solution_secondary difmap
_audit_creation_method SHELXL-97
_cell_angle_alpha 90.00
_cell_angle_beta 90.00
_cell_angle_gamma 90.00
_cell_formula_units_Z 8
_cell_length_a 24.014(6)
_cell_length_b 31.496(8)
_cell_length_c 35.049(9)
_cell_measurement_reflns_used 1002
_cell_measurement_temperature 293(2)
_cell_measurement_theta_max 24.268
_cell_measurement_theta_min 2.330
_cell_volume 26509(12)
_computing_cell_refinement 'Bruker SMART'
_computing_data_collection 'Bruker SMART'
_computing_data_reduction 'Bruker SHELXTL'
_computing_molecular_graphics 'Bruker SHELXTL'
_computing_publication_material 'Bruker SHELXTL'
_computing_structure_refinement 'SHELXL-97 (Sheldrick, 1997)'
_computing_structure_solution 'SHELXS-97 (Sheldrick, 1990)'
_diffrn_ambient_temperature 293(2)
_diffrn_measured_fraction_theta_full 0.999
_diffrn_measured_fraction_theta_max 0.999
_diffrn_measurement_device_type 'CCD area detector'
_diffrn_measurement_method 'phi and omega scans'
_diffrn_radiation_monochromator graphite
_diffrn_radiation_source 'fine-focus sealed tube'
_diffrn_radiation_type MoK\a
_diffrn_radiation_wavelength 0.71073
_diffrn_reflns_av_R_equivalents 0.1234
_diffrn_reflns_av_sigmaI/netI 0.1499
_diffrn_reflns_limit_h_max 28
_diffrn_reflns_limit_h_min -28
_diffrn_reflns_limit_k_max 37
_diffrn_reflns_limit_k_min -30
_diffrn_reflns_limit_l_max 31
_diffrn_reflns_limit_l_min -41
_diffrn_reflns_number 106921
_diffrn_reflns_theta_full 25.00
_diffrn_reflns_theta_max 25.00
_diffrn_reflns_theta_min 1.21
_exptl_absorpt_coefficient_mu 4.299
_exptl_absorpt_correction_T_max 0.8138
_exptl_absorpt_correction_T_min 0.4801
_exptl_absorpt_correction_type multi-scan
_exptl_crystal_colour 'dark red'
_exptl_crystal_density_diffrn 1.539
_exptl_crystal_density_method 'not measured'
_exptl_crystal_description prism
_exptl_crystal_F_000 11936
_exptl_crystal_size_max 0.20
_exptl_crystal_size_mid 0.15
_exptl_crystal_size_min 0.05
_refine_diff_density_max 4.089
_refine_diff_density_min -0.780
_refine_diff_density_rms 0.266
_refine_ls_extinction_method none
_refine_ls_goodness_of_fit_ref 0.885
_refine_ls_hydrogen_treatment constr
_refine_ls_matrix_type full
_refine_ls_number_parameters 1346
_refine_ls_number_reflns 23322
_refine_ls_number_restraints 83
_refine_ls_restrained_S_all 0.909
_refine_ls_R_factor_all 0.1845
_refine_ls_R_factor_gt 0.0993
_refine_ls_shift/su_max 0.006
_refine_ls_shift/su_mean 0.000
_refine_ls_structure_factor_coef Fsqd
_refine_ls_weighting_details 'calc w=1/[\s^2^(Fo^2^)+(0.1639P)^2^+0.0000P] where P=(Fo^2^+2Fc^2^)/3'
_refine_ls_weighting_scheme calc
_refine_ls_wR_factor_gt 0.2493
_refine_ls_wR_factor_ref 0.2833
_reflns_number_gt 9218
_reflns_number_total 23322
_reflns_threshold_expression >2sigma(I)
_cod_data_source_file om900160t_si_002.cif
_cod_data_source_block Complex_3b
_cod_depositor_comments
;
The following automatic conversions were performed:

'_symmetry_cell_setting' value 'Orthorhombic' changed to
'orthorhombic' according to
/home/saulius/struct/CIF-dictionaries/cif_core.dic dictionary named
'cif_core.dic' version 2.4.2 from 2011-04-26.

Automatic conversion script
Id: cif_fix_values 1715 2011-07-08 13:25:40Z adriana 
;
_cod_original_sg_symbol_H-M Pbca
_cod_database_code 4069371

loop_
_symmetry_equiv_pos_as_xyz
'x, y, z'
'-x+1/2, -y, z+1/2'
'-x, y+1/2, -z+1/2'
'x+1/2, -y+1/2, -z'
'-x, -y, -z'
'x-1/2, y, -z-1/2'
'x, -y-1/2, z-1/2'
'-x-1/2, y-1/2, z'

loop_
_atom_site_label
_atom_site_type_symbol
_atom_site_fract_x
_atom_site_fract_y
_atom_site_fract_z
_atom_site_U_iso_or_equiv
_atom_site_adp_type
_atom_site_occupancy
_atom_site_symmetry_multiplicity
_atom_site_calc_flag
_atom_site_refinement_flags
Ir1 Ir 0.26632(3) 0.35311(2) 0.97763(2) 0.0636(3) Uani 1 1 d .
Ir2 Ir 0.10787(4) 0.57541(3) 0.94465(2) 0.0820(3) Uani 1 1 d .
Ir3 Ir -0.06361(3) 0.19915(3) 0.79644(2) 0.0692(3) Uani 1 1 d .
Ir4 Ir -0.25641(4) 0.40854(3) 0.80763(2) 0.0824(3) Uani 1 1 d .
N1 N 0.2086(6) 0.3937(5) 1.0041(4) 0.060(4) Uani 1 1 d .
N2 N 0.1706(7) 0.5369(5) 0.9187(5) 0.078(5) Uani 1 1 d .
N3 N -0.0817(7) 0.2535(5) 0.7662(4) 0.072(4) Uani 1 1 d .
N4 N -0.2396(6) 0.3530(5) 0.8382(4) 0.067(4) Uani 1 1 d .
N5 N 0.2006(6) 0.3304(5) 0.9434(4) 0.054(4) Uani 1 1 d .
N6 N -0.0050(7) 0.2348(5) 0.8282(4) 0.072(5) Uani 1 1 d .
N7 N 0.0473(7) 0.5365(6) 0.9166(5) 0.079(5) Uani 1 1 d .
N8 N -0.1857(7) 0.4380(5) 0.8328(4) 0.071(4) Uani 1 1 d .
O1 O 0.2631(5) 0.4035(4) 0.9402(3) 0.062(3) Uani 1 1 d .
O2 O 0.1119(5) 0.5246(4) 0.9807(3) 0.063(3) Uani 1 1 d .
O3 O -0.1217(4) 0.2302(4) 0.8289(3) 0.057(3) Uani 1 1 d .
O4 O -0.1963(5) 0.3785(4) 0.7740(3) 0.071(4) Uani 1 1 d .
O5 O 1.0111(8) 0.2825(6) 1.0129(7) 0.159(8) Uani 1 1 d .
O6 O 0.9462(8) 0.2946(6) 0.9552(5) 0.140(7) Uani 1 1 d .
O7 O 0.9066(11) 0.2669(10) 1.0097(8) 0.237(14) Uani 1 1 d .
O8 O 0.2820(13) 0.4846(9) 0.0135(8) 0.238(14) Uani 1 1 d .
O9 O 0.2715(9) 0.5406(10) 0.0594(7) 0.201(12) Uani 1 1 d .
O10 O 0.2660(19) 0.5554(14) -0.0048(12) 0.39(3) Uani 1 1 d .
O11 O 0.9549(13) 0.4417(8) 0.2149(6) 0.206(12) Uani 1 1 d .
O12 O 0.8796(10) 0.4527(8) 0.2612(8) 0.205(11) Uani 1 1 d .
O13 O 0.9154(19) 0.5149(11) 0.2134(9) 0.31(2) Uani 1 1 d .
O14 O 0.7295(12) 0.2902(11) 0.7681(7) 0.233(14) Uani 1 1 d .
O15 O 0.7748(16) 0.2303(15) 0.7500(11) 0.33(2) Uani 1 1 d .
O16 O 0.7056(11) 0.2696(12) 0.7064(7) 0.233(15) Uani 1 1 d .
S1 S 0.9564(4) 0.2711(3) 0.9910(2) 0.127(3) Uani 1 1 d .
S2 S 0.2873(3) 0.5285(3) 0.0239(2) 0.121(3) Uani 1 1 d D
S3 S 0.9274(5) 0.4743(4) 0.2360(3) 0.159(4) Uani 1 1 d .
S4 S 0.7148(8) 0.2615(4) 0.7410(4) 0.232(7) Uani 1 1 d D
F1 F 1.0187(7) 0.2114(5) 0.9602(5) 0.134(5) Uani 1 1 d .
F2 F 0.9675(8) 0.1934(6) 1.0100(5) 0.168(7) Uani 1 1 d .
F3 F 0.9286(8) 0.2040(7) 0.9537(6) 0.191(9) Uani 1 1 d .
F4 F 0.3825(16) 0.5226(14) -0.0109(8) 0.36(3) Uani 1 1 d D
F5 F 0.3663(17) 0.5756(10) 0.0295(16) 0.67(7) Uani 1 1 d D
F6 F 0.3806(10) 0.5114(13) 0.0510(8) 0.31(2) Uani 1 1 d D
F7 F 1.0105(10) 0.5114(10) 0.2493(10) 0.294(17) Uani 1 1 d D
F8 F 0.9534(10) 0.5222(9) 0.2924(9) 0.252(13) Uani 1 1 d D
F9 F 0.9969(16) 0.4573(11) 0.2889(10) 0.31(2) Uani 1 1 d D
F10 F 0.6597(17) 0.1924(9) 0.7286(12) 0.56(5) Uani 1 1 d D
F11 F 0.6984(14) 0.1990(12) 0.7854(12) 0.41(3) Uani 1 1 d D
F12 F 0.6236(11) 0.2354(12) 0.7715(11) 0.51(5) Uani 1 1 d D
Cl1 Cl 0.2513(3) 0.4646(2) 0.88154(15) 0.1000(19) Uani 1 1 d .
Cl2 Cl 0.1061(2) 0.4528(2) 1.02984(14) 0.0884(16) Uani 1 1 d .
Cl3 Cl 0.1472(3) 0.3855(2) 1.17245(12) 0.1090(19) Uani 1 1 d U
Cl4 Cl 0.3073(2) 0.59385(18) 0.78451(14) 0.0920(17) Uani 1 1 d U
Cl5 Cl -0.1049(3) 0.34898(19) 0.73035(16) 0.106(2) Uani 1 1 d .
Cl6 Cl -0.1876(2) 0.2725(2) 0.88474(14) 0.104(2) Uani 1 1 d .
Cl7 Cl -0.00059(16) 0.26572(12) 0.60246(10) 0.0464(9) Uani 1 1 d U
Cl8 Cl -0.38365(15) 0.28039(16) 0.96443(11) 0.0589(11) Uani 1 1 d U
C1 C 0.1938(8) 0.4265(6) 0.9838(4) 0.057(5) Uani 1 1 d .
C2 C 0.2268(7) 0.4325(6) 0.9503(5) 0.052(4) Uani 1 1 d .
C3 C 0.2176(8) 0.4676(6) 0.9248(5) 0.066(5) Uani 1 1 d .
C4 C 0.1808(9) 0.5008(6) 0.9374(6) 0.075(6) Uani 1 1 d .
C5 C 0.1469(9) 0.4965(7) 0.9719(4) 0.069(6) Uani 1 1 d .
C6 C 0.1535(8) 0.4569(7) 0.9912(5) 0.067(5) Uani 1 1 d .
C7 C 0.1965(7) 0.3890(6) 1.0442(4) 0.087(7) Uani 1 1 d G
C8 C 0.1623(8) 0.3566(5) 1.0574(5) 0.119(10) Uani 1 1 d G
H8 H 0.1496 0.3358 1.0407 0.143 Uiso 1 1 calc R
C9 C 0.1470(9) 0.3552(6) 1.0956(6) 0.195(18) Uani 1 1 d G
H9 H 0.1241 0.3336 1.1044 0.234 Uiso 1 1 calc R
C10 C 0.1659(9) 0.3862(7) 1.1206(5) 0.137(11) Uani 1 1 d GU
C11 C 0.2002(8) 0.4186(6) 1.1074(5) 0.159(15) Uani 1 1 d G
H11 H 0.2129 0.4394 1.1242 0.190 Uiso 1 1 calc R
C12 C 0.2154(7) 0.4200(5) 1.0692(5) 0.107(9) Uani 1 1 d G
H12 H 0.2383 0.4417 1.0604 0.128 Uiso 1 1 calc R
C13 C 0.2050(11) 0.5510(7) 0.8869(7) 0.084(7) Uani 1 1 d .
C14 C 0.2588(11) 0.5641(7) 0.8919(7) 0.092(7) Uani 1 1 d .
H14 H 0.2738 0.5651 0.9163 0.110 Uiso 1 1 calc R
C15 C 0.2886(13) 0.5750(10) 0.8633(8) 0.141(14) Uani 1 1 d .
H15 H 0.3257 0.5821 0.8675 0.169 Uiso 1 1 calc R
C16 C 0.2705(19) 0.5765(9) 0.8305(11) 0.156(15) Uani 1 1 d .
C17 C 0.2112(15) 0.5637(8) 0.8200(7) 0.114(9) Uani 1 1 d .
H17 H 0.1975 0.5645 0.7952 0.137 Uiso 1 1 calc R
C18 C 0.1816(9) 0.5514(7) 0.8493(8) 0.091(7) Uani 1 1 d .
H18 H 0.1449 0.5429 0.8457 0.109 Uiso 1 1 calc R
C19 C -0.1169(8) 0.2818(7) 0.7810(5) 0.066(5) Uani 1 1 d .
C20 C -0.1393(7) 0.2652(7) 0.8174(5) 0.058(5) Uani 1 1 d .
C21 C -0.1757(8) 0.2924(7) 0.8389(5) 0.073(6) Uani 1 1 d .
C22 C -0.1996(7) 0.3280(6) 0.8237(4) 0.048(4) Uani 1 1 d .
C23 C -0.1759(9) 0.3431(6) 0.7875(5) 0.066(5) Uani 1 1 d .
C24 C -0.1337(8) 0.3223(6) 0.7698(5) 0.058(5) Uani 1 1 d .
C25 C -0.0627(8) 0.2604(6) 0.7280(6) 0.072(6) Uani 1 1 d .
C26 C -0.0992(8) 0.2571(6) 0.6976(4) 0.069(6) Uani 1 1 d .
H26 H -0.1369 0.2527 0.7021 0.083 Uiso 1 1 calc R
C27 C -0.0802(13) 0.2605(7) 0.6605(6) 0.096(7) Uani 1 1 d .
H27 H -0.1053 0.2604 0.6403 0.115 Uiso 1 1 calc R
C28 C -0.0273(15) 0.2636(9) 0.6539(7) 0.109(9) Uani 1 1 d .
C29 C 0.0115(12) 0.2648(9) 0.6834(9) 0.129(10) Uani 1 1 d .
H29 H 0.0494 0.2662 0.6782 0.154 Uiso 1 1 calc R
C30 C -0.0063(10) 0.2638(8) 0.7180(6) 0.103(8) Uani 1 1 d .
H30 H 0.0198 0.2655 0.7376 0.123 Uiso 1 1 calc R
C31 C -0.2748(9) 0.3367(8) 0.8682(5) 0.072(6) Uani 1 1 d .
C32 C -0.3057(9) 0.3011(9) 0.8618(5) 0.092(8) Uani 1 1 d .
H32 H -0.3039 0.2873 0.8384 0.110 Uiso 1 1 calc R
C33 C -0.3380(10) 0.2867(9) 0.8890(7) 0.098(9) Uani 1 1 d .
H33 H -0.3611 0.2637 0.8842 0.118 Uiso 1 1 calc R
C34 C -0.3382(11) 0.3035(15) 0.9213(11) 0.155(19) Uani 1 1 d .
C35 C -0.3103(16) 0.3403(13) 0.9296(11) 0.19(2) Uani 1 1 d .
H35 H -0.3143 0.3529 0.9534 0.226 Uiso 1 1 calc R
C36 C -0.2747(12) 0.3593(9) 0.9013(7) 0.124(10) Uani 1 1 d .
H36 H -0.2542 0.3840 0.9051 0.149 Uiso 1 1 calc R
C37 C 0.2025(8) 0.3323(6) 0.9060(7) 0.086(7) Uani 1 1 d .
H37 H 0.2316 0.3473 0.8948 0.103 Uiso 1 1 calc R
C38 C 0.1642(10) 0.3137(8) 0.8824(6) 0.099(8) Uani 1 1 d .
H38 H 0.1692 0.3156 0.8562 0.119 Uiso 1 1 calc R
C39 C 0.1187(9) 0.2922(7) 0.8962(5) 0.078(6) Uani 1 1 d .
C40 C 0.1158(10) 0.2902(10) 0.9358(8) 0.138(12) Uani 1 1 d .
H40 H 0.0856 0.2773 0.9477 0.166 Uiso 1 1 calc R
C41 C 0.1604(11) 0.3084(10) 0.9581(6) 0.119(10) Uani 1 1 d .
H41 H 0.1602 0.3041 0.9844 0.143 Uiso 1 1 calc R
C42 C 0.0476(9) 0.2404(7) 0.8144(5) 0.085(7) Uani 1 1 d .
H42 H 0.0572 0.2295 0.7907 0.101 Uiso 1 1 calc R
C43 C 0.0859(9) 0.2618(8) 0.8352(6) 0.098(8) Uani 1 1 d .
H43 H 0.1197 0.2682 0.8237 0.118 Uiso 1 1 calc R
C44 C 0.0775(7) 0.2748(6) 0.8730(5) 0.060(5) Uani 1 1 d .
C45 C 0.0253(10) 0.2700(7) 0.8858(6) 0.089(7) Uani 1 1 d .
H45 H 0.0151 0.2806 0.9096 0.107 Uiso 1 1 calc R
C46 C -0.0142(8) 0.2484(7) 0.8627(5) 0.081(6) Uani 1 1 d .
H46 H -0.0493 0.2436 0.8730 0.097 Uiso 1 1 calc R
C47 C 0.0159(15) 0.5082(8) 0.9355(8) 0.140(15) Uani 1 1 d .
H47 H 0.0263 0.5003 0.9601 0.168 Uiso 1 1 calc R
C48 C -0.0334(9) 0.4897(7) 0.9191(7) 0.085(7) Uani 1 1 d .
H48 H -0.0569 0.4725 0.9335 0.102 Uiso 1 1 calc R
C49 C -0.0441(9) 0.4979(7) 0.8831(7) 0.072(6) Uani 1 1 d .
C50 C -0.0148(10) 0.5253(9) 0.8636(7) 0.100(8) Uani 1 1 d .
H50 H -0.0249 0.5321 0.8388 0.120 Uiso 1 1 calc R
C51 C 0.0300(11) 0.5435(7) 0.8799(7) 0.092(7) Uani 1 1 d .
H51 H 0.0507 0.5623 0.8651 0.111 Uiso 1 1 calc R
C52 C -0.1862(10) 0.4471(7) 0.8704(7) 0.095(7) Uani 1 1 d .
H52 H -0.2161 0.4390 0.8857 0.114 Uiso 1 1 calc R
C53 C -0.1381(10) 0.4705(6) 0.8871(6) 0.085(6) Uani 1 1 d .
H53 H -0.1400 0.4797 0.9123 0.102 Uiso 1 1 calc R
C54 C -0.0901(9) 0.4790(6) 0.8658(5) 0.073(6) Uani 1 1 d .
C55 C -0.0958(8) 0.4683(8) 0.8265(6) 0.085(7) Uani 1 1 d .
H55 H -0.0677 0.4765 0.8098 0.102 Uiso 1 1 calc R
C56 C -0.1402(10) 0.4469(8) 0.8121(5) 0.086(7) Uani 1 1 d .
H56 H -0.1389 0.4380 0.7868 0.104 Uiso 1 1 calc R
C57 C 0.3522(9) 0.3397(10) 0.9644(9) 0.110(9) Uani 1 1 d .
C58 C 0.3492(10) 0.3578(8) 1.0016(8) 0.099(7) Uani 1 1 d U
C59 C 0.3186(10) 0.3308(8) 1.0238(7) 0.098(7) Uani 1 1 d U
C60 C 0.3026(10) 0.2958(7) 1.0002(9) 0.101(9) Uani 1 1 d .
C61 C 0.3208(9) 0.3017(9) 0.9648(6) 0.082(7) Uani 1 1 d .
C62 C 0.3816(11) 0.3523(14) 0.9271(11) 0.24(3) Uani 1 1 d .
H62A H 0.4191 0.3417 0.9273 0.362 Uiso 1 1 calc R
H62B H 0.3822 0.3827 0.9249 0.362 Uiso 1 1 calc R
H62C H 0.3619 0.3404 0.9058 0.362 Uiso 1 1 calc R
C63 C 0.3720(15) 0.3978(10) 1.0176(12) 0.22(2) Uani 1 1 d .
H63A H 0.4093 0.3931 1.0265 0.324 Uiso 1 1 calc R
H63B H 0.3491 0.4069 1.0386 0.324 Uiso 1 1 calc R
H63C H 0.3721 0.4193 0.9983 0.324 Uiso 1 1 calc R
C64 C 0.3041(15) 0.3349(12) 1.0686(7) 0.20(2) Uani 1 1 d .
H64A H 0.2710 0.3190 1.0741 0.305 Uiso 1 1 calc R
H64B H 0.2982 0.3642 1.0749 0.305 Uiso 1 1 calc R
H64C H 0.3345 0.3239 1.0834 0.305 Uiso 1 1 calc R
C65 C 0.2689(15) 0.2571(10) 1.0155(11) 0.21(2) Uani 1 1 d .
H65A H 0.2910 0.2318 1.0131 0.315 Uiso 1 1 calc R
H65B H 0.2353 0.2540 1.0009 0.315 Uiso 1 1 calc R
H65C H 0.2597 0.2616 1.0418 0.315 Uiso 1 1 calc R
C66 C 0.3165(11) 0.2683(9) 0.9344(8) 0.145(12) Uani 1 1 d .
H66A H 0.3306 0.2419 0.9441 0.217 Uiso 1 1 calc R
H66B H 0.3380 0.2768 0.9126 0.217 Uiso 1 1 calc R
H66C H 0.2783 0.2649 0.9271 0.217 Uiso 1 1 calc R
C67 C 0.1507(13) 0.6349(7) 0.9563(9) 0.106(8) Uani 1 1 d .
C68 C 0.104(2) 0.6415(8) 0.9270(6) 0.145(17) Uani 1 1 d .
C69 C 0.0550(12) 0.6319(7) 0.9464(12) 0.114(10) Uani 1 1 d .
C70 C 0.0631(15) 0.6223(9) 0.9812(8) 0.111(10) Uani 1 1 d .
C71 C 0.1203(13) 0.6224(8) 0.9870(6) 0.092(8) Uani 1 1 d .
C72 C 0.2136(14) 0.6420(9) 0.9564(9) 0.145(11) Uani 1 1 d .
H72A H 0.2286 0.6334 0.9806 0.218 Uiso 1 1 calc R
H72B H 0.2214 0.6715 0.9523 0.218 Uiso 1 1 calc R
H72C H 0.2304 0.6254 0.9365 0.218 Uiso 1 1 calc R
C73 C 0.1255(17) 0.6560(10) 0.8940(16) 0.24(3) Uani 1 1 d .
H73A H 0.0964 0.6582 0.8754 0.356 Uiso 1 1 calc R
H73B H 0.1535 0.6367 0.8850 0.356 Uiso 1 1 calc R
H73C H 0.1419 0.6834 0.8981 0.356 Uiso 1 1 calc R
C74 C 0.0001(15) 0.6347(12) 0.9231(9) 0.193(17) Uani 1 1 d .
H74A H -0.0157 0.6625 0.9260 0.290 Uiso 1 1 calc R
H74B H -0.0257 0.6138 0.9323 0.290 Uiso 1 1 calc R
H74C H 0.0079 0.6296 0.8967 0.290 Uiso 1 1 calc R
C75 C 0.0228(16) 0.6131(9) 1.0071(10) 0.163(13) Uani 1 1 d .
H75A H -0.0040 0.6357 1.0077 0.245 Uiso 1 1 calc R
H75B H 0.0392 0.6098 1.0319 0.245 Uiso 1 1 calc R
H75C H 0.0045 0.5871 0.9999 0.245 Uiso 1 1 calc R
C76 C 0.1428(13) 0.6146(8) 1.0256(7) 0.133(10) Uani 1 1 d .
H76A H 0.1605 0.6399 1.0349 0.199 Uiso 1 1 calc R
H76B H 0.1695 0.5919 1.0246 0.199 Uiso 1 1 calc R
H76C H 0.1129 0.6069 1.0425 0.199 Uiso 1 1 calc R
C77 C -0.0899(19) 0.1467(9) 0.7591(8) 0.132(12) Uani 1 1 d .
C78 C -0.023(2) 0.1505(9) 0.7615(12) 0.142(14) Uani 1 1 d .
C79 C -0.0140(11) 0.1418(8) 0.7985(11) 0.102(8) Uani 1 1 d .
C80 C -0.0674(16) 0.1334(9) 0.8167(7) 0.127(10) Uani 1 1 d .
C81 C -0.1120(10) 0.1387(7) 0.7917(8) 0.083(6) Uani 1 1 d .
C82 C -0.123(2) 0.1547(12) 0.7214(11) 0.28(3) Uani 1 1 d .
H82A H -0.1325 0.1280 0.7098 0.415 Uiso 1 1 calc R
H82B H -0.1011 0.1711 0.7041 0.415 Uiso 1 1 calc R
H82C H -0.1570 0.1699 0.7272 0.415 Uiso 1 1 calc R
C83 C 0.0141(17) 0.1594(12) 0.7249(11) 0.22(2) Uani 1 1 d .
H83A H 0.0263 0.1330 0.7142 0.332 Uiso 1 1 calc R
H83B H 0.0459 0.1760 0.7321 0.332 Uiso 1 1 calc R
H83C H -0.0073 0.1747 0.7063 0.332 Uiso 1 1 calc R
C84 C 0.041(2) 0.135(3) 0.8187(18) 0.56(9) Uani 1 1 d .
H84A H 0.0565 0.1081 0.8114 0.846 Uiso 1 1 calc R
H84B H 0.0356 0.1357 0.8458 0.846 Uiso 1 1 calc R
H84C H 0.0666 0.1573 0.8115 0.846 Uiso 1 1 calc R
C85 C -0.0732(15) 0.1234(9) 0.8603(9) 0.167(13) Uani 1 1 d .
H85A H -0.0453 0.1031 0.8677 0.251 Uiso 1 1 calc R
H85B H -0.1095 0.1119 0.8653 0.251 Uiso 1 1 calc R
H85C H -0.0683 0.1490 0.8748 0.251 Uiso 1 1 calc R
C86 C -0.1753(12) 0.1414(10) 0.7990(12) 0.201(19) Uani 1 1 d .
H86A H -0.1917 0.1139 0.7955 0.302 Uiso 1 1 calc R
H86B H -0.1918 0.1611 0.7815 0.302 Uiso 1 1 calc R
H86C H -0.1819 0.1508 0.8247 0.302 Uiso 1 1 calc R
C87 C -0.3153(5) 0.4181(5) 0.7619(4) 0.095(7) Uani 1 1 d GU
C88 C -0.3459(5) 0.4020(5) 0.7935(5) 0.129(11) Uani 1 1 d G
C89 C -0.3415(5) 0.4318(6) 0.8239(4) 0.189(19) Uani 1 1 d G
C90 C -0.3082(6) 0.4663(5) 0.8110(5) 0.164(14) Uani 1 1 d GU
C91 C -0.2920(6) 0.4578(5) 0.7727(5) 0.148(12) Uani 1 1 d G
C92 C -0.3087(9) 0.3968(8) 0.7235(5) 0.26(3) Uani 1 1 d G
H92A H -0.3112 0.3665 0.7266 0.387 Uiso 1 1 calc R
H92B H -0.2731 0.4040 0.7129 0.387 Uiso 1 1 calc R
H92C H -0.3377 0.4062 0.7067 0.387 Uiso 1 1 calc R
C93 C -0.3776(8) 0.3605(6) 0.7946(8) 0.34(4) Uani 1 1 d G
H93A H -0.3845 0.3527 0.8206 0.507 Uiso 1 1 calc R
H93B H -0.3559 0.3388 0.7824 0.507 Uiso 1 1 calc R
H93C H -0.4124 0.3638 0.7814 0.507 Uiso 1 1 calc R
C94 C -0.3676(9) 0.4275(9) 0.8629(6) 0.28(3) Uani 1 1 d G
H94A H -0.3464 0.4079 0.8779 0.421 Uiso 1 1 calc R
H94B H -0.4051 0.4172 0.8603 0.421 Uiso 1 1 calc R
H94C H -0.3680 0.4547 0.8753 0.421 Uiso 1 1 calc R
C95 C -0.2927(11) 0.5051(7) 0.8341(8) 0.27(2) Uani 1 1 d GU
H95A H -0.3207 0.5265 0.8309 0.410 Uiso 1 1 calc R
H95B H -0.2575 0.5159 0.8254 0.410 Uiso 1 1 calc R
H95C H -0.2899 0.4976 0.8605 0.410 Uiso 1 1 calc R
C96 C -0.2563(8) 0.4861(8) 0.7479(8) 0.48(7) Uani 1 1 d G
H96A H -0.2798 0.5039 0.7326 0.723 Uiso 1 1 calc R
H96B H -0.2334 0.4689 0.7316 0.723 Uiso 1 1 calc R
H96C H -0.2330 0.5035 0.7638 0.723 Uiso 1 1 calc R
C97 C 0.9669(12) 0.2171(11) 0.9783(8) 0.123(10) Uani 1 1 d .
C98 C 0.3596(9) 0.5327(18) 0.0197(16) 0.21(2) Uani 1 1 d D
C99 C 0.9728(17) 0.4903(10) 0.2707(12) 0.30(5) Uani 1 1 d D
C100 C 0.6721(11) 0.2202(8) 0.7574(9) 0.32(4) Uani 1 1 d D

loop_
_atom_site_aniso_label
_atom_site_aniso_U_11
_atom_site_aniso_U_22
_atom_site_aniso_U_33
_atom_site_aniso_U_23
_atom_site_aniso_U_13
_atom_site_aniso_U_12
Ir1 0.0621(5) 0.0637(5) 0.0650(5) -0.0013(4) -0.0113(4) 0.0079(4)
Ir2 0.1028(7) 0.0638(5) 0.0795(6) -0.0084(4) -0.0284(5) 0.0194(5)
Ir3 0.0634(5) 0.0882(6) 0.0560(5) -0.0076(4) -0.0010(4) -0.0014(4)
Ir4 0.0810(6) 0.0914(7) 0.0747(6) 0.0027(5) -0.0164(5) 0.0133(5)
N1 0.059(9) 0.065(10) 0.056(9) 0.000(8) 0.008(7) 0.007(8)
N2 0.079(12) 0.055(11) 0.101(13) -0.028(10) -0.020(10) 0.002(9)
N3 0.064(10) 0.087(12) 0.066(11) -0.025(9) 0.000(9) -0.007(10)
N4 0.047(9) 0.082(12) 0.073(10) 0.024(9) -0.013(8) -0.006(9)
N5 0.051(9) 0.075(10) 0.036(8) -0.010(7) -0.023(7) -0.020(8)
N6 0.076(12) 0.078(12) 0.062(10) -0.018(9) -0.017(9) -0.014(9)
N7 0.079(12) 0.081(13) 0.077(12) 0.000(10) -0.021(10) 0.018(10)
N8 0.077(12) 0.088(12) 0.050(10) -0.001(9) -0.009(9) 0.020(9)
O1 0.062(8) 0.050(7) 0.073(8) 0.005(6) 0.004(6) 0.019(6)
O2 0.066(8) 0.056(8) 0.065(8) -0.023(6) -0.003(6) 0.029(6)
O3 0.045(7) 0.069(9) 0.057(7) 0.005(6) -0.001(5) 0.012(6)
O4 0.084(9) 0.078(10) 0.051(7) -0.007(7) 0.005(6) 0.011(8)
O5 0.098(14) 0.139(17) 0.24(2) -0.041(16) -0.011(15) -0.033(12)
O6 0.159(17) 0.164(18) 0.098(13) 0.013(12) 0.029(12) 0.054(14)
O7 0.20(2) 0.28(3) 0.24(3) -0.03(2) 0.16(2) -0.06(2)
O8 0.27(3) 0.18(3) 0.26(3) -0.10(2) -0.05(2) -0.06(2)
O9 0.136(19) 0.31(4) 0.16(2) -0.04(2) 0.015(15) 0.07(2)
O10 0.44(6) 0.34(5) 0.40(5) 0.25(5) 0.16(5) 0.26(5)
O11 0.32(3) 0.14(2) 0.16(2) 0.001(16) 0.11(2) 0.06(2)
O12 0.17(2) 0.19(2) 0.25(3) 0.03(2) 0.10(2) -0.016(18)
O13 0.52(6) 0.21(3) 0.20(3) 0.07(2) -0.14(3) -0.02(3)
O14 0.22(3) 0.32(4) 0.16(2) -0.09(2) -0.043(19) -0.03(3)
O15 0.28(4) 0.45(6) 0.25(4) -0.09(4) -0.17(3) 0.12(4)
O16 0.17(2) 0.41(5) 0.120(18) 0.00(2) -0.024(17) -0.08(3)
S1 0.146(7) 0.116(6) 0.121(6) 0.016(5) 0.062(6) -0.002(5)
S2 0.109(6) 0.164(8) 0.091(5) -0.015(5) -0.002(4) 0.007(5)
S3 0.196(11) 0.147(9) 0.132(8) 0.002(7) 0.004(7) 0.020(8)
S4 0.37(2) 0.173(11) 0.156(11) 0.001(9) -0.083(13) -0.082(13)
F1 0.125(12) 0.120(12) 0.157(13) 0.011(10) 0.027(11) -0.020(10)
F2 0.180(17) 0.181(18) 0.144(14) 0.052(13) 0.033(12) -0.068(13)
F3 0.132(15) 0.27(3) 0.170(17) -0.077(16) -0.023(13) -0.028(15)
F4 0.28(4) 0.47(7) 0.35(5) -0.06(5) 0.11(4) 0.05(4)
F5 0.32(5) 0.25(4) 1.44(19) -0.36(7) 0.22(8) -0.19(4)
F6 0.134(19) 0.55(7) 0.25(3) -0.14(4) -0.05(2) 0.02(3)
F7 0.140(19) 0.35(4) 0.39(4) -0.07(3) 0.10(2) -0.06(2)
F8 0.17(2) 0.23(3) 0.36(4) -0.09(2) 0.03(2) -0.037(19)
F9 0.36(4) 0.25(4) 0.33(4) 0.11(3) -0.16(3) -0.04(3)
F10 0.49(8) 0.19(3) 1.00(15) -0.25(6) 0.19(9) -0.07(4)
F11 0.35(5) 0.43(6) 0.45(6) 0.29(5) -0.11(4) -0.13(4)
F12 0.34(6) 0.77(11) 0.41(6) -0.29(7) -0.08(5) 0.16(6)
Cl1 0.135(5) 0.095(4) 0.070(3) 0.014(3) 0.033(3) 0.019(4)
Cl2 0.082(4) 0.112(5) 0.071(3) 0.012(3) 0.015(3) 0.021(3)
Cl3 0.156(4) 0.144(4) 0.027(2) 0.017(3) 0.031(3) 0.011(3)
Cl4 0.110(3) 0.096(3) 0.070(3) 0.032(2) 0.034(3) -0.055(3)
Cl5 0.153(6) 0.090(4) 0.075(4) 0.015(3) 0.037(4) 0.012(4)
Cl6 0.109(4) 0.148(6) 0.056(3) 0.039(3) 0.028(3) 0.042(4)
Cl7 0.0514(13) 0.0515(13) 0.0364(12) 0.0010(9) 0.0093(9) 0.0040(9)
Cl8 0.0314(18) 0.107(3) 0.0385(19) 0.0392(19) 0.0213(15) 0.0094(19)
C1 0.084(14) 0.053(12) 0.033(10) 0.002(9) 0.000(9) 0.001(10)
C2 0.040(10) 0.062(12) 0.055(11) 0.002(9) -0.023(8) 0.007(9)
C3 0.079(13) 0.063(13) 0.056(11) 0.017(10) 0.010(10) 0.029(11)
C4 0.105(17) 0.043(12) 0.077(15) -0.011(10) -0.040(13) 0.002(12)
C5 0.113(17) 0.083(15) 0.011(8) -0.007(9) -0.007(9) -0.018(13)
C6 0.066(13) 0.097(16) 0.039(10) -0.005(11) 0.011(9) 0.001(12)
C7 0.111(19) 0.083(17) 0.067(15) 0.019(13) 0.004(13) 0.021(14)
C8 0.22(3) 0.082(18) 0.059(15) 0.009(13) 0.018(17) 0.034(19)
C9 0.33(5) 0.10(2) 0.15(3) 0.03(2) 0.09(3) 0.05(3)
C10 0.137(12) 0.137(12) 0.136(12) -0.002(5) 0.001(5) 0.002(5)
C11 0.15(3) 0.24(4) 0.09(2) -0.09(2) -0.026(19) 0.06(3)
C12 0.12(2) 0.12(2) 0.075(16) -0.015(15) -0.050(15) 0.042(17)
C13 0.11(2) 0.066(15) 0.078(16) 0.010(12) -0.034(15) -0.003(13)
C14 0.095(18) 0.091(17) 0.089(17) -0.007(13) -0.040(15) 0.009(14)
C15 0.15(3) 0.21(3) 0.061(16) 0.03(2) 0.021(18) -0.09(2)
C16 0.23(4) 0.10(2) 0.15(3) 0.05(2) 0.10(3) -0.05(2)
C17 0.17(3) 0.10(2) 0.077(17) 0.032(15) 0.006(19) 0.00(2)
C18 0.076(15) 0.079(16) 0.12(2) 0.008(14) 0.006(15) -0.001(12)
C19 0.048(11) 0.100(17) 0.051(11) 0.004(11) -0.037(10) -0.009(11)
C20 0.045(11) 0.089(16) 0.041(10) -0.009(10) 0.003(8) -0.013(11)
C21 0.063(12) 0.087(16) 0.068(12) -0.017(11) 0.024(11) 0.010(11)
C22 0.044(10) 0.065(12) 0.034(9) 0.001(8) -0.010(8) 0.006(9)
C23 0.077(14) 0.059(13) 0.063(13) -0.016(10) 0.000(11) -0.006(11)
C24 0.062(12) 0.069(13) 0.042(10) -0.003(10) -0.008(9) -0.013(11)
C25 0.067(13) 0.080(15) 0.069(14) -0.028(11) 0.029(11) -0.008(11)
C26 0.083(14) 0.099(16) 0.025(9) -0.012(9) -0.008(9) -0.003(12)
C27 0.14(2) 0.083(17) 0.064(16) -0.005(12) -0.025(16) 0.005(17)
C28 0.14(3) 0.14(2) 0.048(14) -0.013(14) 0.049(17) 0.01(2)
C29 0.11(2) 0.16(3) 0.12(2) -0.03(2) 0.05(2) -0.03(2)
C30 0.090(18) 0.18(3) 0.038(12) 0.006(14) 0.009(12) 0.018(17)
C31 0.064(14) 0.107(17) 0.044(12) 0.013(12) -0.001(10) 0.008(13)
C32 0.070(15) 0.17(3) 0.032(11) -0.012(14) -0.026(11) 0.025(16)
C33 0.090(18) 0.16(3) 0.048(13) 0.014(16) 0.004(14) -0.028(16)
C34 0.068(18) 0.25(5) 0.15(3) 0.16(3) 0.06(2) 0.04(2)
C35 0.19(4) 0.19(4) 0.19(4) 0.11(3) 0.14(3) 0.07(3)
C36 0.17(3) 0.13(2) 0.071(16) -0.024(16) -0.012(17) 0.06(2)
C37 0.073(14) 0.074(15) 0.110(19) -0.008(13) -0.056(14) 0.007(11)
C38 0.11(2) 0.15(2) 0.041(12) -0.018(13) -0.027(13) 0.035(18)
C39 0.079(15) 0.114(18) 0.040(12) 0.027(11) -0.009(11) -0.021(13)
C40 0.086(18) 0.22(3) 0.11(2) -0.01(2) 0.001(15) -0.10(2)
C41 0.10(2) 0.20(3) 0.052(13) -0.030(16) 0.009(13) -0.04(2)
C42 0.080(16) 0.13(2) 0.047(11) -0.023(12) 0.035(11) -0.021(14)
C43 0.068(14) 0.15(2) 0.072(15) -0.012(15) 0.007(12) -0.019(15)
C44 0.040(11) 0.107(16) 0.034(10) 0.012(10) -0.007(9) -0.004(10)
C45 0.109(19) 0.096(17) 0.063(13) 0.000(12) -0.028(13) 0.008(14)
C46 0.059(12) 0.135(19) 0.049(12) -0.037(12) -0.009(10) -0.011(12)
C47 0.25(4) 0.067(17) 0.11(2) 0.050(16) 0.09(3) 0.08(2)
C48 0.081(16) 0.097(18) 0.076(17) -0.027(13) -0.022(12) -0.030(13)
C49 0.057(13) 0.089(16) 0.070(15) -0.016(12) -0.004(12) -0.017(12)
C50 0.074(17) 0.13(2) 0.097(18) -0.025(17) -0.041(15) 0.014(16)
C51 0.11(2) 0.084(17) 0.082(17) 0.008(13) 0.017(15) 0.009(15)
C52 0.087(17) 0.105(19) 0.094(18) -0.024(14) 0.009(14) 0.001(14)
C53 0.110(18) 0.076(15) 0.068(14) -0.015(11) 0.013(14) 0.010(14)
C54 0.088(15) 0.085(15) 0.045(11) -0.006(10) 0.009(11) 0.007(12)
C55 0.053(13) 0.13(2) 0.068(14) -0.015(13) 0.000(11) 0.001(13)
C56 0.095(18) 0.13(2) 0.034(11) -0.014(12) 0.010(12) 0.033(15)
C57 0.048(14) 0.12(2) 0.16(3) 0.05(2) 0.012(15) 0.033(14)
C58 0.093(9) 0.099(9) 0.105(8) 0.000(5) -0.003(5) 0.001(5)
C59 0.098(8) 0.101(8) 0.095(8) 0.002(5) -0.006(5) 0.006(5)
C60 0.108(19) 0.048(14) 0.15(2) 0.006(15) -0.083(18) 0.009(13)
C61 0.071(15) 0.12(2) 0.051(13) 0.019(14) -0.001(11) 0.034(15)
C62 0.073(19) 0.38(6) 0.27(4) 0.24(4) 0.03(2) 0.06(3)
C63 0.19(4) 0.11(3) 0.34(6) -0.06(3) -0.13(4) -0.03(2)
C64 0.27(4) 0.25(4) 0.09(2) -0.08(2) -0.09(2) 0.13(4)
C65 0.21(4) 0.10(3) 0.32(5) -0.08(3) -0.18(4) 0.07(3)
C66 0.12(2) 0.18(3) 0.14(2) -0.07(2) -0.053(18) 0.08(2)
C67 0.15(3) 0.056(15) 0.11(2) -0.025(14) -0.02(2) -0.026(15)
C68 0.34(6) 0.062(17) 0.034(12) 0.028(11) -0.05(2) 0.00(2)
C69 0.11(2) 0.048(15) 0.18(3) 0.037(18) 0.01(2) 0.039(14)
C70 0.15(3) 0.10(2) 0.09(2) 0.038(16) 0.00(2) 0.03(2)
C71 0.12(2) 0.101(19) 0.052(15) -0.027(13) -0.017(15) 0.033(17)
C72 0.17(3) 0.11(2) 0.16(3) -0.04(2) -0.03(2) -0.02(2)
C73 0.22(4) 0.10(3) 0.40(8) 0.00(4) -0.14(5) 0.03(3)
C74 0.19(4) 0.24(4) 0.14(3) 0.03(3) -0.02(3) 0.12(3)
C75 0.24(4) 0.066(19) 0.19(3) 0.01(2) 0.01(3) 0.01(2)
C76 0.20(3) 0.09(2) 0.10(2) -0.007(16) 0.02(2) 0.02(2)
C77 0.23(4) 0.09(2) 0.074(19) -0.036(16) -0.05(2) 0.01(2)
C78 0.21(4) 0.08(2) 0.14(3) -0.031(19) 0.08(3) 0.00(2)
C79 0.075(17) 0.089(18) 0.14(3) -0.041(18) -0.009(18) 0.019(14)
C80 0.18(3) 0.13(2) 0.065(16) 0.045(16) 0.002(19) 0.01(2)
C81 0.096(18) 0.064(14) 0.088(17) 0.020(13) -0.028(15) -0.011(12)
C82 0.48(8) 0.17(4) 0.17(3) -0.07(3) -0.20(5) 0.02(4)
C83 0.24(4) 0.20(4) 0.23(4) -0.05(3) 0.13(4) 0.05(3)
C84 0.16(5) 1.2(3) 0.34(8) 0.10(11) 0.07(5) 0.33(10)
C85 0.25(4) 0.09(2) 0.16(3) -0.01(2) 0.02(3) 0.01(2)
C86 0.10(2) 0.13(3) 0.37(6) -0.05(3) 0.04(3) -0.06(2)
C87 0.094(8) 0.099(8) 0.093(8) 0.002(5) -0.007(5) 0.006(5)
C88 0.079(18) 0.12(2) 0.18(3) 0.04(2) -0.05(2) -0.002(17)
C89 0.08(2) 0.32(6) 0.16(3) 0.09(3) -0.02(2) 0.09(3)
C90 0.162(17) 0.163(17) 0.167(16) -0.004(10) -0.020(10) 0.002(10)
C91 0.12(2) 0.12(2) 0.20(3) 0.08(2) -0.05(2) 0.013(19)
C92 0.22(4) 0.49(8) 0.070(19) -0.04(3) -0.03(2) 0.19(5)
C93 0.12(3) 0.22(5) 0.67(12) 0.22(6) -0.14(5) -0.09(3)
C94 0.19(3) 0.54(8) 0.11(2) 0.12(4) 0.09(2) 0.26(5)
C95 0.27(2) 0.27(2) 0.27(2) -0.002(5) -0.003(5) 0.003(5)
C96 0.13(3) 0.43(9) 0.89(16) 0.53(11) -0.14(6) -0.07(4)
C97 0.10(2) 0.19(3) 0.073(17) -0.001(19) 0.018(16) -0.04(2)
C98 0.19(5) 0.24(6) 0.21(5) -0.04(4) -0.07(4) -0.05(4)
C99 0.21(6) 0.23(7) 0.46(12) -0.16(7) 0.23(8) -0.06(5)
C100 0.43(12) 0.28(8) 0.26(7) 0.14(7) 0.12(7) -0.03(8)

loop_
_atom_type_symbol
_atom_type_description
_atom_type_scat_dispersion_real
_atom_type_scat_dispersion_imag
_atom_type_scat_source
C C 0.0033 0.0016 'International Tables Vol C Tables 4.2.6.8 and 6.1.1.4'
H H 0.0000 0.0000 'International Tables Vol C Tables 4.2.6.8 and 6.1.1.4'
N N 0.0061 0.0033 'International Tables Vol C Tables 4.2.6.8 and 6.1.1.4'
O O 0.0106 0.0060 'International Tables Vol C Tables 4.2.6.8 and 6.1.1.4'
F F 0.0171 0.0103 'International Tables Vol C Tables 4.2.6.8 and 6.1.1.4'
S S 0.1246 0.1234 'International Tables Vol C Tables 4.2.6.8 and 6.1.1.4'
Cl Cl 0.1484 0.1585 'International Tables Vol C Tables 4.2.6.8 and 6.1.1.4'
Ir Ir -1.4442 7.9887 'International Tables Vol C Tables 4.2.6.8 and 6.1.1.4'

loop_
_geom_angle_atom_site_label_1
_geom_angle_atom_site_label_2
_geom_angle_atom_site_label_3
_geom_angle
O1 Ir1 N1 77.7(5)
O1 Ir1 N5 82.6(5)
N1 Ir1 N5 87.9(6)
O1 Ir1 C61 118.3(7)
N1 Ir1 C61 164.0(8)
N5 Ir1 C61 94.7(8)
O1 Ir1 C60 153.5(10)
N1 Ir1 C60 127.9(10)
N5 Ir1 C60 103.2(7)
C61 Ir1 C60 36.2(9)
O1 Ir1 C57 92.9(8)
N1 Ir1 C57 147.7(10)
N5 Ir1 C57 121.9(10)
C61 Ir1 C57 38.6(9)
C60 Ir1 C57 61.9(10)
O1 Ir1 C59 138.4(8)
N1 Ir1 C59 104.5(7)
N5 Ir1 C59 138.6(8)
C61 Ir1 C59 63.6(8)
C60 Ir1 C59 38.7(8)
C57 Ir1 C59 62.7(10)
O1 Ir1 C58 103.3(8)
N1 Ir1 C58 113.2(8)
N5 Ir1 C58 158.8(8)
C61 Ir1 C58 64.4(9)
C60 Ir1 C58 62.8(9)
C57 Ir1 C58 38.4(9)
C59 Ir1 C58 36.8(8)
O2 Ir2 C71 96.2(8)
O2 Ir2 N2 77.6(6)
C71 Ir2 N2 126.6(9)
O2 Ir2 N7 82.4(6)
C71 Ir2 N7 144.9(10)
N2 Ir2 N7 87.6(6)
O2 Ir2 C68 158.2(7)
C71 Ir2 C68 62.3(9)
N2 Ir2 C68 116.9(14)
N7 Ir2 C68 113.0(11)
O2 Ir2 C67 122.4(9)
C71 Ir2 C67 36.9(9)
N2 Ir2 C67 103.7(10)
N7 Ir2 C67 154.2(9)
C68 Ir2 C67 41.2(12)
O2 Ir2 C69 130.4(11)
C71 Ir2 C69 59.5(11)
N2 Ir2 C69 152.0(12)
N7 Ir2 C69 94.8(10)
C68 Ir2 C69 37.3(12)
C67 Ir2 C69 64.4(11)
O2 Ir2 C70 100.8(8)
C71 Ir2 C70 37.1(9)
N2 Ir2 C70 163.7(10)
N7 Ir2 C70 108.4(11)
C68 Ir2 C70 60.6(12)
C67 Ir2 C70 63.2(12)
C69 Ir2 C70 33.4(10)
O3 Ir3 N3 75.3(6)
O3 Ir3 N6 84.7(6)
N3 Ir3 N6 88.3(6)
O3 Ir3 C79 138.9(11)
N3 Ir3 C79 145.7(11)
N6 Ir3 C79 93.4(8)
O3 Ir3 C78 161.1(11)
N3 Ir3 C78 112.8(12)
N6 Ir3 C78 111.8(14)
C79 Ir3 C78 36.0(11)
O3 Ir3 C80 104.0(9)
N3 Ir3 C80 160.7(10)
N6 Ir3 C80 111.0(10)
C79 Ir3 C80 39.1(10)
C78 Ir3 C80 62.5(11)
O3 Ir3 C77 119.5(13)
N3 Ir3 C77 104.9(9)
N6 Ir3 C77 154.4(12)
C79 Ir3 C77 63.4(10)
C78 Ir3 C77 43.0(12)
C80 Ir3 C77 58.1(10)
O3 Ir3 C81 95.3(8)
N3 Ir3 C81 124.0(7)
N6 Ir3 C81 146.7(8)
C79 Ir3 C81 65.0(9)
C78 Ir3 C81 65.9(11)
C80 Ir3 C81 36.7(9)
C77 Ir3 C81 33.7(10)
O4 Ir4 N4 77.2(6)
O4 Ir4 N8 83.1(6)
N4 Ir4 N8 89.9(6)
O4 Ir4 C91 106.2(6)
N4 Ir4 C91 166.2(6)
N8 Ir4 C91 103.8(6)
O4 Ir4 C87 95.5(5)
N4 Ir4 C87 128.6(6)
N8 Ir4 C87 140.4(6)
C91 Ir4 C87 38.5(2)
O4 Ir4 C90 142.4(6)
N4 Ir4 C90 140.4(7)
N8 Ir4 C90 93.9(6)
C91 Ir4 C90 38.1(2)
C87 Ir4 C90 63.6(3)
O4 Ir4 C88 120.1(6)
N4 Ir4 C88 103.0(5)
N8 Ir4 C88 155.2(6)
C91 Ir4 C88 63.6(4)
C87 Ir4 C88 37.9(3)
C90 Ir4 C88 62.7(3)
O4 Ir4 C89 156.8(6)
N4 Ir4 C89 108.6(6)
N8 Ir4 C89 118.7(7)
C91 Ir4 C89 63.1(3)
C87 Ir4 C89 63.0(4)
C90 Ir4 C89 37.3(2)
C88 Ir4 C89 37.2(2)
C1 N1 C7 123.8(14)
C1 N1 Ir1 115.0(12)
C7 N1 Ir1 120.0(11)
C4 N2 C13 122.1(18)
C4 N2 Ir2 113.9(15)
C13 N2 Ir2 123.4(14)
C19 N3 C25 117.7(17)
C19 N3 Ir3 119.2(13)
C25 N3 Ir3 122.8(13)
C22 N4 C31 119.2(16)
C22 N4 Ir4 115.7(12)
C31 N4 Ir4 123.8(13)
C41 N5 C37 116.5(16)
C41 N5 Ir1 121.0(13)
C37 N5 Ir1 121.8(13)
C46 N6 C42 116.3(16)
C46 N6 Ir3 123.4(14)
C42 N6 Ir3 119.9(13)
C47 N7 C51 114(2)
C47 N7 Ir2 122(2)
C51 N7 Ir2 123.0(17)
C56 N8 C52 119.4(18)
C56 N8 Ir4 121.2(14)
C52 N8 Ir4 119.4(15)
C2 O1 Ir1 112.9(10)
C5 O2 Ir2 115.5(11)
C20 O3 Ir3 118.2(11)
C23 O4 Ir4 116.1(11)
O7 S1 O6 108.1(18)
O7 S1 O5 121.4(17)
O6 S1 O5 116.2(13)
O7 S1 C97 98.7(16)
O6 S1 C97 106.8(13)
O5 S1 C97 102.9(13)
O9 S2 O10 113(2)
O9 S2 O8 119(2)
O10 S2 O8 112(3)
O9 S2 C98 110(2)
O10 S2 C98 105(3)
O8 S2 C98 98(2)
O11 S3 O13 114.8(19)
O11 S3 O12 108.1(16)
O13 S3 O12 120(2)
O11 S3 C99 106.6(18)
O13 S3 C99 104.1(18)
O12 S3 C99 101.0(16)
O16 S4 O14 126(2)
O16 S4 C100 111.4(19)
O14 S4 C100 114.6(19)
O16 S4 O15 115(2)
O14 S4 O15 92(2)
C100 S4 O15 90.4(19)
N1 C1 C6 129.6(17)
N1 C1 C2 113.6(16)
C6 C1 C2 116.7(16)
O1 C2 C1 120.0(15)
O1 C2 C3 117.9(15)
C1 C2 C3 121.9(16)
C4 C3 C2 117.4(16)
C4 C3 Cl1 126.9(14)
C2 C3 Cl1 115.7(13)
N2 C4 C3 125.5(19)
N2 C4 C5 112.5(19)
C3 C4 C5 121.9(18)
O2 C5 C6 124.8(17)
O2 C5 C4 120.6(18)
C6 C5 C4 114.3(19)
C1 C6 C5 126.3(17)
C1 C6 Cl2 122.7(15)
C5 C6 Cl2 110.8(15)
C8 C7 C12 120.0
C8 C7 N1 121.3(14)
C12 C7 N1 118.4(14)
C7 C8 C9 120.0
C10 C9 C8 120.0
C9 C10 C11 120.0
C9 C10 Cl3 121.7(14)
C11 C10 Cl3 118.3(14)
C12 C11 C10 120.0
C11 C12 C7 120.0
C14 C13 C18 119(2)
C14 C13 N2 122(2)
C18 C13 N2 119(2)
C15 C14 C13 121(2)
C16 C15 C14 123(3)
C15 C16 C17 123(2)
C15 C16 Cl4 129(4)
C17 C16 Cl4 108(3)
C18 C17 C16 113(2)
C17 C18 C13 121(2)
N3 C19 C24 133.2(19)
N3 C19 C20 109.4(18)
C24 C19 C20 117.4(19)
O3 C20 C21 124.3(16)
O3 C20 C19 117.8(17)
C21 C20 C19 118(2)
C22 C21 C20 122.8(18)
C22 C21 Cl6 125.6(13)
C20 C21 Cl6 111.6(15)
N4 C22 C21 129.4(16)
N4 C22 C23 114.5(16)
C21 C22 C23 116.0(17)
O4 C23 C24 121.7(18)
O4 C23 C22 116.4(17)
C24 C23 C22 121.9(19)
C23 C24 C19 121.8(18)
C23 C24 Cl5 115.1(16)
C19 C24 Cl5 123.0(15)
C26 C25 C30 115.2(17)
C26 C25 N3 120.5(17)
C30 C25 N3 123.5(19)
C27 C26 C25 121(2)
C28 C27 C26 120(2)
C27 C28 C29 122(2)
C27 C28 Cl7 120(3)
C29 C28 Cl7 118(2)
C30 C29 C28 119(2)
C29 C30 C25 124(2)
C36 C31 C32 125(2)
C36 C31 N4 116(2)
C32 C31 N4 119(2)
C33 C32 C31 119(2)
C34 C33 C32 121(3)
C33 C34 C35 123(3)
C33 C34 Cl8 122(4)
C35 C34 Cl8 114(3)
C34 C35 C36 120(4)
C31 C36 C35 112(3)
N5 C37 C38 124(2)
C37 C38 C39 122(2)
C38 C39 C40 114.4(19)
C38 C39 C44 123.6(17)
C40 C39 C44 121.9(19)
C39 C40 C41 119(2)
N5 C41 C40 123(2)
C43 C42 N6 120.2(17)
C42 C43 C44 123.9(19)
C45 C44 C39 120.9(18)
C45 C44 C43 114.7(18)
C39 C44 C43 124.4(18)
C44 C45 C46 119(2)
N6 C46 C45 125.1(19)
N7 C47 C48 122(3)
C49 C48 C47 118(2)
C50 C49 C48 122(2)
C50 C49 C54 119(2)
C48 C49 C54 119(2)
C49 C50 C51 119(2)
C50 C51 N7 125(2)
N8 C52 C53 119(2)
C54 C53 C52 121.7(19)
C49 C54 C53 120.2(18)
C49 C54 C55 127(2)
C53 C54 C55 113(2)
C56 C55 C54 124(2)
N8 C56 C55 122.9(18)
C61 C57 C58 108(2)
C61 C57 C62 118(3)
C58 C57 C62 134(3)
C61 C57 Ir1 69.7(13)
C58 C57 Ir1 71.2(14)
C62 C57 Ir1 124.8(16)
C59 C58 C57 107(2)
C59 C58 C63 121(3)
C57 C58 C63 132(3)
C59 C58 Ir1 71.5(15)
C57 C58 Ir1 70.4(13)
C63 C58 Ir1 123(2)
C58 C59 C60 107(2)
C58 C59 C64 128(3)
C60 C59 C64 124(3)
C58 C59 Ir1 71.7(15)
C60 C59 Ir1 70.3(12)
C64 C59 Ir1 125.2(17)
C61 C60 C59 110(2)
C61 C60 C65 127(3)
C59 C60 C65 123(3)
C61 C60 Ir1 70.9(13)
C59 C60 Ir1 71.1(13)
C65 C60 Ir1 124.9(17)
C60 C61 C57 108(2)
C60 C61 C66 123(3)
C57 C61 C66 129(3)
C60 C61 Ir1 73.0(13)
C57 C61 Ir1 71.7(14)
C66 C61 Ir1 129.9(15)
C71 C67 C72 125(3)
C71 C67 C68 100(3)
C72 C67 C68 135(3)
C71 C67 Ir2 69.2(14)
C72 C67 Ir2 126.4(18)
C68 C67 Ir2 69.3(14)
C73 C68 C69 145(4)
C73 C68 C67 110(4)
C69 C68 C67 105(2)
C73 C68 Ir2 124(3)
C69 C68 Ir2 71.8(14)
C67 C68 Ir2 69.5(12)
C70 C69 C68 113(3)
C70 C69 C74 130(3)
C68 C69 C74 117(4)
C70 C69 Ir2 75.3(17)
C68 C69 Ir2 70.9(15)
C74 C69 Ir2 122(2)
C69 C70 C75 126(4)
C69 C70 C71 107(3)
C75 C70 C71 127(3)
C69 C70 Ir2 71.3(17)
C75 C70 Ir2 126(2)
C71 C70 Ir2 66.9(15)
C67 C71 C70 115(2)
C67 C71 C76 125(3)
C70 C71 C76 120(3)
C67 C71 Ir2 73.9(13)
C70 C71 Ir2 75.9(16)
C76 C71 Ir2 125.3(18)
C81 C77 C82 125(4)
C81 C77 C78 112(2)
C82 C77 C78 123(4)
C81 C77 Ir3 74.7(14)
C82 C77 Ir3 122(2)
C78 C77 Ir3 68.1(14)
C79 C78 C83 136(5)
C79 C78 C77 102(2)
C83 C78 C77 122(4)
C79 C78 Ir3 71.2(15)
C83 C78 Ir3 125(2)
C77 C78 Ir3 68.9(14)
C78 C79 C80 108(3)
C78 C79 C84 128(4)
C80 C79 C84 123(4)
C78 C79 Ir3 72.9(17)
C80 C79 Ir3 71.4(14)
C84 C79 Ir3 128(4)
C81 C80 C79 112(2)
C81 C80 C85 125(3)
C79 C80 C85 123(3)
C81 C80 Ir3 73.4(13)
C79 C80 Ir3 69.5(15)
C85 C80 Ir3 121(2)
C77 C81 C80 106(3)
C77 C81 C86 123(3)
C80 C81 C86 131(3)
C77 C81 Ir3 71.7(15)
C80 C81 Ir3 69.9(15)
C86 C81 Ir3 117.0(17)
C91 C87 C88 108.0
C91 C87 C92 126.0
C88 C87 C92 126.0
C91 C87 Ir4 70.5(5)
C88 C87 Ir4 73.2(5)
C92 C87 Ir4 122.0(4)
C89 C88 C87 108.0
C89 C88 C93 126.0
C87 C88 C93 126.0
C89 C88 Ir4 72.5(5)
C87 C88 Ir4 68.9(4)
C93 C88 Ir4 124.2(4)
C88 C89 C90 108.0
C88 C89 C94 126.0
C90 C89 C94 126.0
C88 C89 Ir4 70.3(5)
C90 C89 Ir4 69.9(5)
C94 C89 Ir4 125.3(4)
C91 C90 C89 108.0
C91 C90 C95 126.0
C89 C90 C95 126.0
C91 C90 Ir4 69.0(4)
C89 C90 Ir4 72.8(5)
C95 C90 Ir4 123.8(5)
C87 C91 C90 108.0
C87 C91 C96 126.0
C90 C91 C96 126.0
C87 C91 Ir4 71.0(5)
C90 C91 Ir4 73.0(5)
C96 C91 Ir4 121.8(4)
F3 C97 F2 112(3)
F3 C97 F1 106(2)
F2 C97 F1 107(3)
F3 C97 S1 111(2)
F2 C97 S1 109(2)
F1 C97 S1 111(2)
F4 C98 F6 113(4)
F4 C98 F5 114(4)
F6 C98 F5 103(3)
F4 C98 S2 119(4)
F6 C98 S2 105(3)
F5 C98 S2 100(3)
F8 C99 F9 117(4)
F8 C99 F7 100(3)
F9 C99 F7 111(3)
F8 C99 S3 114(3)
F9 C99 S3 112(3)
F7 C99 S3 100(3)
F11 C100 F12 108.3(18)
F11 C100 F10 108.9(18)
F12 C100 F10 108.0(18)
F11 C100 S4 109.4(16)
F12 C100 S4 111.2(17)
F10 C100 S4 111.0(16)

loop_
_geom_bond_atom_site_label_1
_geom_bond_atom_site_label_2
_geom_bond_distance
Ir1 O1 2.060(11)
Ir1 N1 2.101(14)
Ir1 N5 2.106(12)
Ir1 C61 2.13(2)
Ir1 C60 2.15(2)
Ir1 C57 2.16(2)
Ir1 C59 2.16(2)
Ir1 C58 2.17(2)
Ir2 O2 2.042(12)
Ir2 C71 2.12(2)
Ir2 N2 2.137(16)
Ir2 N7 2.140(17)
Ir2 C68 2.17(2)
Ir2 C67 2.18(2)
Ir2 C69 2.19(2)
Ir2 C70 2.23(3)
Ir3 O3 2.048(11)
Ir3 N3 2.059(17)
Ir3 N6 2.116(14)
Ir3 C79 2.17(2)
Ir3 C78 2.19(3)
Ir3 C80 2.19(3)
Ir3 C77 2.20(2)
Ir3 C81 2.23(2)
Ir4 O4 2.089(12)
Ir4 N4 2.092(15)
Ir4 N8 2.126(16)
Ir4 C91 2.154(13)
Ir4 C87 2.159(12)
Ir4 C90 2.206(14)
Ir4 C88 2.215(12)
Ir4 C89 2.243(12)
N1 C1 1.30(2)
N1 C7 1.445(19)
N2 C4 1.33(2)
N2 C13 1.46(3)
N3 C19 1.33(2)
N3 C25 1.43(2)
N4 C22 1.34(2)
N4 C31 1.44(2)
N5 C41 1.30(3)
N5 C37 1.31(2)
N6 C46 1.30(2)
N6 C42 1.36(2)
N7 C47 1.34(3)
N7 C51 1.37(3)
N8 C56 1.34(2)
N8 C52 1.35(2)
O1 C2 1.312(18)
O2 C5 1.26(2)
O3 C20 1.25(2)
O4 C23 1.31(2)
O5 S1 1.564(19)
O6 S1 1.476(18)
O7 S1 1.37(2)
O8 S2 1.44(3)
O9 S2 1.36(2)
O10 S2 1.41(3)
O11 S3 1.43(2)
O12 S3 1.60(2)
O13 S3 1.53(3)
O14 S4 1.36(3)
O15 S4 1.77(4)
O16 S4 1.26(2)
S1 C97 1.78(3)
S2 C98 1.75(2)
S3 C99 1.71(5)
S4 C100 1.753(18)
F1 C97 1.41(3)
F2 C97 1.34(3)
F3 C97 1.33(3)
F4 C98 1.25(4)
F5 C98 1.40(6)
F6 C98 1.38(6)
F7 C99 1.351(19)
F8 C99 1.343(19)
F9 C99 1.35(2)
F10 C100 1.367(19)
F11 C100 1.344(18)
F12 C100 1.350(19)
Cl1 C3 1.721(17)
Cl2 C6 1.774(17)
Cl3 C10 1.871(17)
Cl4 C16 1.92(3)
Cl5 C24 1.758(18)
Cl6 C21 1.75(2)
Cl7 C28 1.92(2)
Cl8 C34 2.00(2)
C1 C6 1.39(2)
C1 C2 1.43(2)
C2 C3 1.44(2)
C3 C4 1.44(3)
C4 C5 1.46(3)
C5 C6 1.43(3)
C7 C8 1.389(10)
C7 C12 1.389(10)
C8 C9 1.389(10)
C9 C10 1.389(10)
C10 C11 1.389(10)
C11 C12 1.389(10)
C13 C14 1.37(3)
C13 C18 1.43(3)
C14 C15 1.28(3)
C15 C16 1.23(4)
C16 C17 1.53(4)
C17 C18 1.31(3)
C19 C24 1.40(3)
C19 C20 1.48(2)
C20 C21 1.44(2)
C21 C22 1.37(2)
C22 C23 1.47(2)
C23 C24 1.36(2)
C25 C26 1.39(2)
C25 C30 1.40(3)
C26 C27 1.38(3)
C27 C28 1.29(3)
C28 C29 1.39(4)
C29 C30 1.29(3)
C31 C36 1.36(3)
C31 C32 1.36(3)
C32 C33 1.31(3)
C33 C34 1.25(5)
C34 C35 1.37(6)
C35 C36 1.44(4)
C37 C38 1.37(3)
C38 C39 1.37(3)
C39 C40 1.39(3)
C39 C44 1.39(2)
C40 C41 1.44(3)
C42 C43 1.35(3)
C43 C44 1.40(3)
C44 C45 1.34(3)
C45 C46 1.42(3)
C47 C48 1.44(4)
C48 C49 1.31(3)
C49 C50 1.30(3)
C49 C54 1.39(3)
C50 C51 1.35(3)
C52 C53 1.49(3)
C53 C54 1.40(3)
C54 C55 1.43(2)
C55 C56 1.36(3)
C57 C61 1.41(3)
C57 C58 1.42(3)
C57 C62 1.54(4)
C58 C59 1.37(3)
C58 C63 1.48(3)
C59 C60 1.43(3)
C59 C64 1.61(3)
C60 C61 1.33(3)
C60 C65 1.56(4)
C61 C66 1.50(3)
C67 C71 1.36(3)
C67 C72 1.53(4)
C67 C68 1.53(4)
C68 C73 1.35(6)
C68 C69 1.40(4)
C69 C70 1.27(4)
C69 C74 1.55(4)
C70 C75 1.36(4)
C70 C71 1.39(4)
C71 C76 1.48(3)
C77 C81 1.28(4)
C77 C82 1.57(4)
C77 C78 1.61(5)
C78 C79 1.34(4)
C78 C83 1.59(4)
C79 C80 1.46(4)
C79 C84 1.52(6)
C80 C81 1.39(3)
C80 C85 1.57(3)
C81 C86 1.55(4)
C87 C91 1.422(7)
C87 C88 1.423(7)
C87 C92 1.512(8)
C88 C89 1.422(7)
C88 C93 1.512(8)
C89 C90 1.423(7)
C89 C94 1.512(8)
C90 C91 1.422(7)
C90 C95 1.513(8)
C91 C96 1.512(8)
